data_7206757
loop_
_publ_author_name
'Li, Cai'
'Li, Dong-Sheng'
'Zhao, Jun'
'Mou, Yi-Qing'
'Zou, Kun'
'Xiao, Shu-Zhang'
'Du, Miao'

_publ_section_title
;
 Structural diversity and fluorescent properties of Zn(ii)/Cd(ii)
 coordination polymers with a versatile tecton 2-(carboxymethoxy)benzoic
 acid and N-donor co-ligands
;
_journal_issue 22
_journal_name_full CrystEngComm
_journal_page_first 6601
_journal_paper_doi 10.1039/c1ce05896g
_journal_volume 13
_journal_year 2011
_chemical_formula_sum 'C19 H17 N3 O6 Zn'
_chemical_formula_weight 448.73
_chemical_name_systematic
;
?
;
_space_group_IT_number 14
_symmetry_cell_setting monoclinic
_symmetry_space_group_name_Hall '-P 2yn'
_symmetry_space_group_name_H-M 'P 1 21/n 1'
_atom_sites_solution_hydrogens geom
_atom_sites_solution_primary direct
_atom_sites_solution_secondary difmap
_audit_creation_method SHELXL-97
_cell_angle_alpha 90.00
_cell_angle_beta 90.08
_cell_angle_gamma 90.00
_cell_formula_units_Z 4
_cell_length_a 10.4133(9)
_cell_length_b 11.8185(11)
_cell_length_c 14.8969(13)
_cell_measurement_temperature 298(2)
_cell_volume 1833.4(3)
_computing_structure_refinement 'SHELXL-97 (Sheldrick, 1997)'
_computing_structure_solution 'SHELXS-97 (Sheldrick, 1990)'
_diffrn_ambient_temperature 298(2)
_diffrn_measured_fraction_theta_full 0.993
_diffrn_measured_fraction_theta_max 0.993
_diffrn_radiation_monochromator graphite
_diffrn_radiation_source 'fine-focus sealed tube'
_diffrn_radiation_type MoK\a
_diffrn_radiation_wavelength 0.71073
_diffrn_reflns_av_R_equivalents 0.0412
_diffrn_reflns_av_sigmaI/netI 0.0550
_diffrn_reflns_limit_h_max 13
_diffrn_reflns_limit_h_min -13
_diffrn_reflns_limit_k_max 15
_diffrn_reflns_limit_k_min -13
_diffrn_reflns_limit_l_max 19
_diffrn_reflns_limit_l_min -10
_diffrn_reflns_number 12102
_diffrn_reflns_theta_full 28.29
_diffrn_reflns_theta_max 28.29
_diffrn_reflns_theta_min 2.20
_exptl_absorpt_coefficient_mu 1.384
_exptl_absorpt_correction_T_max 0.859
_exptl_absorpt_correction_T_min 0.793
_exptl_absorpt_correction_type multi-scan
_exptl_crystal_colour Colorless
_exptl_crystal_density_diffrn 1.626
_exptl_crystal_density_method 'not measured'
_exptl_crystal_description Prism
_exptl_crystal_F_000 920
_exptl_crystal_size_max 0.32
_exptl_crystal_size_mid 0.14
_exptl_crystal_size_min 0.11
_refine_diff_density_max 0.497
_refine_diff_density_min -0.315
_refine_diff_density_rms 0.074
_refine_ls_extinction_method none
_refine_ls_goodness_of_fit_ref 1.039
_refine_ls_hydrogen_treatment mixed
_refine_ls_matrix_type full
_refine_ls_number_parameters 268
_refine_ls_number_reflns 4514
_refine_ls_number_restraints 3
_refine_ls_restrained_S_all 1.039
_refine_ls_R_factor_all 0.0644
_refine_ls_R_factor_gt 0.0498
_refine_ls_shift/su_max 0.000
_refine_ls_shift/su_mean 0.000
_refine_ls_structure_factor_coef Fsqd
_refine_ls_weighting_details 'calc w=1/[\s^2^(Fo^2^)+(0.0471P)^2^+0.0000P] where P=(Fo^2^+2Fc^2^)/3'
_refine_ls_weighting_scheme calc
_refine_ls_wR_factor_gt 0.1008
_refine_ls_wR_factor_ref 0.1075
_reflns_number_gt 3658
_reflns_number_total 4514
_reflns_threshold_expression >2sigma(I)
_cod_data_source_file c1ce05896g.txt
_cod_data_source_block t
_cod_depositor_comments
;
The following automatic conversions were performed:

'_symmetry_cell_setting' value 'Monoclinic' changed to 'monoclinic'
according to /home/saulius/struct/CIF-dictionaries/cif_core.dic
dictionary named 'cif_core.dic' version 2.4.1 from
2010-06-29.

'_exptl_absorpt_correction_type' value 'Multi-scan'
changed to 'multi-scan' according to
/home/saulius/struct/CIF-dictionaries/cif_core.dic dictionary named
'cif_core.dic' version 2.4.1 from 2010-06-29.

Automatic conversion script
Id: cif_fix_values 1715 2011-07-08 13:25:40Z adriana 
;
_cod_original_sg_symbol_H-M P21/n
_cod_database_code 7206757

loop_
_symmetry_equiv_pos_as_xyz
'x, y, z'
'-x+1/2, y+1/2, -z+1/2'
'-x, -y, -z'
'x-1/2, -y-1/2, z-1/2'

loop_
_atom_site_label
_atom_site_type_symbol
_atom_site_fract_x
_atom_site_fract_y
_atom_site_fract_z
_atom_site_U_iso_or_equiv
_atom_site_adp_type
_atom_site_occupancy
_atom_site_symmetry_multiplicity
_atom_site_calc_flag
_atom_site_refinement_flags
Zn1 Zn 0.28272(3) -0.02665(3) 0.16024(2) 0.02771(11) Uani 1 1 d .
N3 N 0.6576(2) 0.50340(19) -0.24022(15) 0.0279(5) Uani 1 1 d .
N1 N 0.3369(2) 0.13280(19) 0.12281(15) 0.0290(5) Uani 1 1 d .
N2 N 0.3819(2) 0.40948(19) -0.05034(15) 0.0288(5) Uani 1 1 d .
H2A H 0.3165 0.4538 -0.0493 0.035 Uiso 1 1 calc R
O3 O 0.55929(19) -0.27822(18) 0.37098(14) 0.0423(5) Uani 1 1 d .
O1 O 0.43641(19) -0.11612(18) 0.16804(13) 0.0418(5) Uani 1 1 d .
O4 O 0.6813(2) -0.44427(19) 0.55199(15) 0.0508(6) Uani 1 1 d .
C12 C 0.3763(2) 0.3192(2) 0.00860(17) 0.0260(6) Uani 1 1 d .
C19 C 0.4466(3) 0.5159(2) -0.17852(19) 0.0326(6) Uani 1 1 d .
H19 H 0.3651 0.5477 -0.1815 0.039 Uiso 1 1 calc R
C15 C 0.4767(2) 0.4390(2) -0.11043(18) 0.0258(6) Uani 1 1 d .
C16 C 0.6031(3) 0.4011(2) -0.10750(19) 0.0330(7) Uani 1 1 d .
H16 H 0.6298 0.3532 -0.0616 0.040 Uiso 1 1 calc R
C2 C 0.6223(2) -0.1831(2) 0.23941(18) 0.0286(6) Uani 1 1 d .
C1 C 0.5007(3) -0.1139(2) 0.24105(19) 0.0272(6) Uani 1 1 d .
C13 C 0.2695(3) 0.3132(2) 0.06634(19) 0.0309(6) Uani 1 1 d .
H13 H 0.2097 0.3716 0.0677 0.037 Uiso 1 1 calc R
C11 C 0.4632(3) 0.2301(2) 0.01292(19) 0.0342(7) Uani 1 1 d .
H11 H 0.5369 0.2310 -0.0223 0.041 Uiso 1 1 calc R
O2 O 0.4697(2) -0.05782(19) 0.30678(14) 0.0438(6) Uani 1 1 d .
C7 C 0.7086(3) -0.1684(3) 0.1697(2) 0.0372(7) Uani 1 1 d .
H7 H 0.6905 -0.1153 0.1254 0.045 Uiso 1 1 calc R
C3 C 0.6505(3) -0.2633(2) 0.3056(2) 0.0329(7) Uani 1 1 d .
C14 C 0.2548(3) 0.2207(2) 0.12032(19) 0.0319(6) Uani 1 1 d .
H14 H 0.1835 0.2184 0.1578 0.038 Uiso 1 1 calc R
C10 C 0.4397(3) 0.1416(3) 0.06912(19) 0.0341(7) Uani 1 1 d .
H10 H 0.4993 0.0830 0.0703 0.041 Uiso 1 1 calc R
O5 O 0.6889(3) -0.2598(2) 0.53279(18) 0.0728(9) Uani 1 1 d .
C5 C 0.8473(3) -0.3077(3) 0.2307(3) 0.0514(9) Uani 1 1 d .
H5 H 0.9228 -0.3496 0.2282 0.062 Uiso 1 1 calc R
C6 C 0.8209(3) -0.2306(3) 0.1642(2) 0.0453(8) Uani 1 1 d .
H6 H 0.8772 -0.2203 0.1166 0.054 Uiso 1 1 calc R
C4 C 0.7641(3) -0.3241(3) 0.3009(2) 0.0471(8) Uani 1 1 d .
H4 H 0.7840 -0.3763 0.3455 0.057 Uiso 1 1 calc R
O1W O 0.1562(2) 0.5425(2) 0.94910(18) 0.0514(6) Uani 1 1 d D
C18 C 0.5373(3) 0.5439(2) -0.24048(19) 0.0333(7) Uani 1 1 d .
H18 H 0.5144 0.5942 -0.2857 0.040 Uiso 1 1 calc R
C17 C 0.6881(3) 0.4345(3) -0.17215(19) 0.0319(6) Uani 1 1 d .
H17 H 0.7719 0.4077 -0.1686 0.038 Uiso 1 1 calc R
C9 C 0.6561(3) -0.3537(3) 0.5112(2) 0.0369(7) Uani 1 1 d .
C8 C 0.5716(3) -0.3729(3) 0.4294(2) 0.0451(8) Uani 1 1 d .
H8A H 0.6064 -0.4358 0.3954 0.054 Uiso 1 1 calc R
H8B H 0.4867 -0.3947 0.4497 0.054 Uiso 1 1 calc R
H1WA H 0.091(2) 0.537(3) 0.911(2) 0.068 Uiso 1 1 d D
H1WB H 0.156(3) 0.6116(15) 0.972(2) 0.068 Uiso 1 1 d D

loop_
_atom_site_aniso_label
_atom_site_aniso_U_11
_atom_site_aniso_U_22
_atom_site_aniso_U_33
_atom_site_aniso_U_23
_atom_site_aniso_U_13
_atom_site_aniso_U_12
Zn1 0.02787(18) 0.02878(19) 0.02647(19) -0.00102(13) -0.00211(13) 0.00338(14)
N3 0.0282(12) 0.0286(13) 0.0270(13) 0.0015(9) 0.0005(10) 0.0014(10)
N1 0.0265(12) 0.0320(13) 0.0285(13) -0.0006(10) 0.0004(10) 0.0008(10)
N2 0.0255(12) 0.0291(13) 0.0319(13) 0.0036(10) 0.0021(10) 0.0040(10)
O3 0.0386(12) 0.0445(14) 0.0439(13) 0.0187(10) -0.0064(10) -0.0032(10)
O1 0.0400(12) 0.0500(14) 0.0354(12) -0.0064(10) -0.0118(10) 0.0191(10)
O4 0.0638(15) 0.0409(14) 0.0474(14) 0.0168(11) -0.0282(12) -0.0129(11)
C12 0.0275(14) 0.0253(14) 0.0251(14) -0.0031(11) -0.0009(11) -0.0025(11)
C19 0.0293(14) 0.0343(16) 0.0342(17) 0.0030(13) 0.0000(12) 0.0093(12)
C15 0.0270(14) 0.0240(14) 0.0263(14) -0.0038(11) -0.0027(11) -0.0005(11)
C16 0.0299(15) 0.0365(17) 0.0325(16) 0.0101(13) -0.0057(12) -0.0002(13)
C2 0.0258(14) 0.0288(15) 0.0313(15) -0.0026(12) -0.0054(11) -0.0009(11)
C1 0.0262(14) 0.0241(14) 0.0313(15) 0.0062(12) 0.0000(12) -0.0026(11)
C13 0.0262(14) 0.0299(15) 0.0365(16) -0.0034(12) 0.0042(12) 0.0054(12)
C11 0.0278(14) 0.0357(17) 0.0391(17) 0.0029(13) 0.0106(12) 0.0032(13)
O2 0.0424(13) 0.0492(14) 0.0396(13) -0.0097(10) -0.0057(10) 0.0144(11)
C7 0.0343(16) 0.0421(18) 0.0353(17) -0.0045(14) -0.0052(13) -0.0058(14)
C3 0.0278(14) 0.0311(16) 0.0397(17) 0.0022(13) -0.0082(13) -0.0038(12)
C14 0.0285(15) 0.0329(16) 0.0344(16) -0.0016(12) 0.0082(12) 0.0004(12)
C10 0.0267(15) 0.0347(17) 0.0407(18) 0.0026(13) 0.0020(12) 0.0055(12)
O5 0.094(2) 0.0408(16) 0.084(2) 0.0060(13) -0.0522(17) -0.0173(14)
C5 0.0318(17) 0.050(2) 0.072(3) -0.0180(19) -0.0116(17) 0.0117(16)
C6 0.0301(16) 0.060(2) 0.045(2) -0.0195(17) -0.0015(14) -0.0031(15)
C4 0.0390(18) 0.041(2) 0.061(2) 0.0039(16) -0.0130(17) 0.0070(15)
O1W 0.0462(14) 0.0448(15) 0.0632(17) -0.0036(12) -0.0166(12) 0.0162(12)
C18 0.0351(16) 0.0344(17) 0.0303(16) 0.0061(12) -0.0002(12) 0.0082(13)
C17 0.0238(14) 0.0327(16) 0.0393(17) 0.0034(13) -0.0018(12) 0.0030(12)
C9 0.0304(15) 0.0384(18) 0.0420(18) 0.0087(14) -0.0072(13) -0.0097(13)
C8 0.0483(19) 0.042(2) 0.045(2) 0.0188(15) -0.0184(15) -0.0152(15)

loop_
_atom_type_symbol
_atom_type_description
_atom_type_scat_dispersion_real
_atom_type_scat_dispersion_imag
_atom_type_scat_source
C C 0.0033 0.0016 'International Tables Vol C Tables 4.2.6.8 and 6.1.1.4'
H H 0.0000 0.0000 'International Tables Vol C Tables 4.2.6.8 and 6.1.1.4'
N N 0.0061 0.0033 'International Tables Vol C Tables 4.2.6.8 and 6.1.1.4'
O O 0.0106 0.0060 'International Tables Vol C Tables 4.2.6.8 and 6.1.1.4'
Zn Zn 0.2839 1.4301 'International Tables Vol C Tables 4.2.6.8 and 6.1.1.4'

loop_
_geom_angle_atom_site_label_1
_geom_angle_atom_site_label_2
_geom_angle_atom_site_label_3
_geom_angle
_geom_angle_site_symmetry_1
_geom_angle_site_symmetry_3
O1 Zn1 O4 113.69(9) . 4
O1 Zn1 N3 125.15(9) . 4_566
O4 Zn1 N3 106.53(10) 4 4_566
O1 Zn1 N1 107.07(9) . .
O4 Zn1 N1 94.93(10) 4 .
N3 Zn1 N1 104.87(9) 4_566 .
C17 N3 C18 116.1(2) . .
C17 N3 Zn1 119.52(18) . 4_665
C18 N3 Zn1 124.05(19) . 4_665
C10 N1 C14 115.5(2) . .
C10 N1 Zn1 117.04(19) . .
C14 N1 Zn1 122.94(18) . .
C15 N2 C12 129.7(2) . .
C15 N2 H2A 115.2 . .
C12 N2 H2A 115.2 . .
C3 O3 C8 118.2(2) . .
C1 O1 Zn1 118.42(18) . .
C9 O4 Zn1 131.2(2) . 4_656
N2 C12 C11 125.8(2) . .
N2 C12 C13 117.4(2) . .
C11 C12 C13 116.6(3) . .
C18 C19 C15 119.7(3) . .
C18 C19 H19 120.2 . .
C15 C19 H19 120.2 . .
N2 C15 C16 125.2(2) . .
N2 C15 C19 118.5(2) . .
C16 C15 C19 116.3(2) . .
C17 C16 C15 119.9(3) . .
C17 C16 H16 120.0 . .
C15 C16 H16 120.0 . .
C7 C2 C3 118.5(3) . .
C7 C2 C1 119.3(3) . .
C3 C2 C1 122.2(2) . .
O2 C1 O1 123.6(3) . .
O2 C1 C2 121.9(2) . .
O1 C1 C2 114.5(2) . .
C14 C13 C12 119.3(3) . .
C14 C13 H13 120.4 . .
C12 C13 H13 120.4 . .
C10 C11 C12 119.5(3) . .
C10 C11 H11 120.2 . .
C12 C11 H11 120.2 . .
C6 C7 C2 121.9(3) . .
C6 C7 H7 119.1 . .
C2 C7 H7 119.1 . .
O3 C3 C4 124.1(3) . .
O3 C3 C2 116.2(2) . .
C4 C3 C2 119.6(3) . .
N1 C14 C13 124.2(3) . .
N1 C14 H14 117.9 . .
C13 C14 H14 117.9 . .
N1 C10 C11 124.8(3) . .
N1 C10 H10 117.6 . .
C11 C10 H10 117.6 . .
C4 C5 C6 121.1(3) . .
C4 C5 H5 119.4 . .
C6 C5 H5 119.4 . .
C5 C6 C7 118.5(3) . .
C5 C6 H6 120.7 . .
C7 C6 H6 120.7 . .
C5 C4 C3 120.4(3) . .
C5 C4 H4 119.8 . .
C3 C4 H4 119.8 . .
H1WA O1W H1WB 108.3(15) . .
N3 C18 C19 124.0(3) . .
N3 C18 H18 118.0 . .
C19 C18 H18 118.0 . .
N3 C17 C16 123.8(3) . .
N3 C17 H17 118.1 . .
C16 C17 H17 118.1 . .
O5 C9 O4 126.6(3) . .
O5 C9 C8 121.0(3) . .
O4 C9 C8 112.3(3) . .
O3 C8 C9 115.1(2) . .
O3 C8 H8A 108.5 . .
C9 C8 H8A 108.5 . .
O3 C8 H8B 108.5 . .
C9 C8 H8B 108.5 . .
H8A C8 H8B 107.5 . .

loop_
_geom_bond_atom_site_label_1
_geom_bond_atom_site_label_2
_geom_bond_distance
_geom_bond_site_symmetry_2
Zn1 O1 1.9215(19) .
Zn1 O4 1.957(2) 4
Zn1 N3 1.994(2) 4_566
Zn1 N1 2.045(2) .
N3 C17 1.339(3) .
N3 C18 1.341(3) .
N3 Zn1 1.994(2) 4_665
N1 C10 1.341(3) .
N1 C14 1.346(3) .
N2 C15 1.378(3) .
N2 C12 1.383(3) .
N2 H2A 0.8600 .
O3 C3 1.373(3) .
O3 C8 1.423(3) .
O1 C1 1.277(3) .
O4 C9 1.258(3) .
O4 Zn1 1.957(2) 4_656
C12 C11 1.390(4) .
C12 C13 1.408(4) .
C19 C18 1.362(4) .
C19 C15 1.397(4) .
C19 H19 0.9300 .
C15 C16 1.391(4) .
C16 C17 1.367(4) .
C16 H16 0.9300 .
C2 C7 1.385(4) .
C2 C3 1.399(4) .
C2 C1 1.507(4) .
C1 O2 1.226(3) .
C13 C14 1.365(4) .
C13 H13 0.9300 .
C11 C10 1.363(4) .
C11 H11 0.9300 .
C7 C6 1.383(4) .
C7 H7 0.9300 .
C3 C4 1.386(4) .
C14 H14 0.9300 .
C10 H10 0.9300 .
O5 C9 1.205(4) .
C5 C4 1.372(5) .
C5 C6 1.374(5) .
C5 H5 0.9300 .
C6 H6 0.9300 .
C4 H4 0.9300 .
O1W H1WA 0.888(10) .
O1W H1WB 0.886(10) .
C18 H18 0.9300 .
C17 H17 0.9300 .
C9 C8 1.519(4) .
C8 H8A 0.9700 .
C8 H8B 0.9700 .

loop_
_geom_torsion_atom_site_label_1
_geom_torsion_atom_site_label_2
_geom_torsion_atom_site_label_3
_geom_torsion_atom_site_label_4
_geom_torsion
_geom_torsion_site_symmetry_1
O1 Zn1 N1 C10 32.2(2) .
O4 Zn1 N1 C10 -84.4(2) 4
N3 Zn1 N1 C10 167.02(19) 4_566
O1 Zn1 N1 C14 -172.6(2) .
O4 Zn1 N1 C14 70.7(2) 4
N3 Zn1 N1 C14 -37.8(2) 4_566
O4 Zn1 O1 C1 -171.4(2) 4
N3 Zn1 O1 C1 -37.9(2) 4_566
N1 Zn1 O1 C1 85.1(2) .
C15 N2 C12 C11 -7.1(5) .
C15 N2 C12 C13 176.6(3) .
C12 N2 C15 C16 -18.7(5) .
C12 N2 C15 C19 163.5(3) .
C18 C19 C15 N2 -178.0(3) .
C18 C19 C15 C16 4.0(4) .
N2 C15 C16 C17 178.6(3) .
C19 C15 C16 C17 -3.6(4) .
Zn1 O1 C1 O2 0.2(4) .
Zn1 O1 C1 C2 -177.74(18) .
C7 C2 C1 O2 -126.9(3) .
C3 C2 C1 O2 54.0(4) .
C7 C2 C1 O1 51.1(4) .
C3 C2 C1 O1 -128.1(3) .
N2 C12 C13 C14 174.6(3) .
C11 C12 C13 C14 -2.0(4) .
N2 C12 C11 C10 -174.2(3) .
C13 C12 C11 C10 2.1(4) .
C3 C2 C7 C6 -0.1(4) .
C1 C2 C7 C6 -179.2(3) .
C8 O3 C3 C4 -10.2(4) .
C8 O3 C3 C2 168.2(3) .
C7 C2 C3 O3 -177.2(2) .
C1 C2 C3 O3 1.9(4) .
C7 C2 C3 C4 1.2(4) .
C1 C2 C3 C4 -179.6(3) .
C10 N1 C14 C13 1.5(4) .
Zn1 N1 C14 C13 -154.0(2) .
C12 C13 C14 N1 0.2(4) .
C14 N1 C10 C11 -1.5(4) .
Zn1 N1 C10 C11 155.5(2) .
C12 C11 C10 N1 -0.4(5) .
C4 C5 C6 C7 0.6(5) .
C2 C7 C6 C5 -0.8(5) .
C6 C5 C4 C3 0.6(5) .
O3 C3 C4 C5 176.8(3) .
C2 C3 C4 C5 -1.5(5) .
C17 N3 C18 C19 -2.3(4) .
Zn1 N3 C18 C19 170.9(2) 4_665
C15 C19 C18 N3 -1.1(5) .
C18 N3 C17 C16 2.8(4) .
Zn1 N3 C17 C16 -170.8(2) 4_665
C15 C16 C17 N3 0.2(5) .
Zn1 O4 C9 O5 -1.9(6) 4_656
Zn1 O4 C9 C8 -179.6(2) 4_656
C3 O3 C8 C9 86.3(3) .
O5 C9 C8 O3 13.4(5) .
O4 C9 C8 O3 -168.7(3) .
